data_7064103
loop_
_publ_author_name
'Maliha, Sunjida Reza'
'Datta, Saptarshi'
'Badiganti, Jahnavi'
'Rajamoni, Jagan'
'Szatkowski, Lukasz'
'Xu, Jinjia'

_publ_section_title
;
 Study of halogen substitution effects on the structural and electronic
 properties of overcrowded alkene rotors
;
_journal_issue 47
_journal_name_full 'New Journal of Chemistry'
_journal_page_first 20558
_journal_page_last 20566
_journal_paper_doi 10.1039/D5NJ03468J
_journal_volume 49
_journal_year 2025
_chemical_formula_moiety 'C26 H14 Br2'
_chemical_formula_sum 'C26 H14 Br2'
_chemical_formula_weight 486.19
_space_group_crystal_system monoclinic
_space_group_IT_number 14
_space_group_name_Hall '-P 2ybc'
_space_group_name_H-M_alt 'P 1 21/c 1'
_atom_sites_solution_hydrogens geom
_atom_sites_solution_primary direct
_audit_creation_date 2025-03-05
_audit_creation_method
;
Olex2 1.2
(compiled 2018.05.29 svn.r3508 for OlexSys, GUI svn.r5506)
;
_audit_update_record
;
2025-07-09 deposited with the CCDC.	2025-10-28 downloaded from the CCDC.
;
_cell_angle_alpha 90
_cell_angle_beta 113.716(3)
_cell_angle_gamma 90
_cell_formula_units_Z 8
_cell_length_a 23.3178(11)
_cell_length_b 7.8643(3)
_cell_length_c 22.1414(9)
_cell_measurement_reflns_used 9197
_cell_measurement_temperature 100.0
_cell_measurement_theta_max 69.639
_cell_measurement_theta_min 4.005
_cell_volume 3717.4(3)
_computing_cell_refinement 'SAINT V8.40B (?, 2016)'
_computing_data_reduction 'SAINT V8.40B (?, 2016)'
_computing_molecular_graphics 'Olex2 (Dolomanov et al., 2009)'
_computing_publication_material 'Olex2 (Dolomanov et al., 2009)'
_computing_structure_refinement 'XL (Sheldrick, 2008)'
_computing_structure_solution 'ShelXS (Sheldrick, 2008)'
_diffrn_ambient_temperature 100.0
_diffrn_measured_fraction_theta_full 1.000
_diffrn_measured_fraction_theta_max 1.000
_diffrn_measurement_device_type 'Bruker D8 Venture Photon II Diffractometer'
_diffrn_radiation_type CuK\a
_diffrn_radiation_wavelength 1.54178
_diffrn_reflns_av_R_equivalents 0.3297
_diffrn_reflns_av_unetI/netI 0.1480
_diffrn_reflns_Laue_measured_fraction_full 1.000
_diffrn_reflns_Laue_measured_fraction_max 1.000
_diffrn_reflns_limit_h_max 28
_diffrn_reflns_limit_h_min -28
_diffrn_reflns_limit_k_max 8
_diffrn_reflns_limit_k_min -9
_diffrn_reflns_limit_l_max 26
_diffrn_reflns_limit_l_min -26
_diffrn_reflns_number 77889
_diffrn_reflns_point_group_measured_fraction_full 1.000
_diffrn_reflns_point_group_measured_fraction_max 1.000
_diffrn_reflns_theta_full 67.679
_diffrn_reflns_theta_max 67.984
_diffrn_reflns_theta_min 2.069
_exptl_absorpt_coefficient_mu 5.584
_exptl_absorpt_correction_T_max 0.7533
_exptl_absorpt_correction_T_min 0.4488
_exptl_absorpt_correction_type multi-scan
_exptl_absorpt_process_details
'SADABS-2016/2 (Bruker,2016/2) was used for absorption correction. wR2(int) was 0.1725 before and 0.1210 after correction. The Ratio of minimum to maximum transmission is 0.5958. The \l/2 correction factor is Not present.'
_exptl_crystal_colour 'clear light orange'
_exptl_crystal_colour_lustre clear
_exptl_crystal_colour_modifier light
_exptl_crystal_colour_primary orange
_exptl_crystal_density_diffrn 1.737
_exptl_crystal_description plank
_exptl_crystal_F_000 1920
_exptl_crystal_size_max 0.1
_exptl_crystal_size_mid 0.03
_exptl_crystal_size_min 0.02
_refine_diff_density_max 8.236
_refine_diff_density_min -2.522
_refine_diff_density_rms 0.343
_refine_ls_extinction_method none
_refine_ls_goodness_of_fit_ref 1.510
_refine_ls_hydrogen_treatment constr
_refine_ls_matrix_type full
_refine_ls_number_parameters 493
_refine_ls_number_reflns 6783
_refine_ls_number_restraints 56
_refine_ls_restrained_S_all 1.506
_refine_ls_R_factor_all 0.2157
_refine_ls_R_factor_gt 0.1656
_refine_ls_shift/su_max 0.000
_refine_ls_shift/su_mean 0.000
_refine_ls_structure_factor_coef Fsqd
_refine_ls_weighting_details 'w=1/[\s^2^(Fo^2^)+(0.2000P)^2^] where P=(Fo^2^+2Fc^2^)/3'
_refine_ls_weighting_scheme calc
_refine_ls_wR_factor_gt 0.4250
_refine_ls_wR_factor_ref 0.4544
_reflns_Friedel_coverage 0.000
_reflns_number_gt 4000
_reflns_number_total 6783
_reflns_threshold_expression 'I > 2\s(I)'
_cod_data_source_file d5nj03468j2.cif
_cod_data_source_block new
_cod_depositor_comments 'Adding full bibliography for 7064103--7064104.cif.'
_cod_database_code 7064103
_shelx_shelxl_version_number 2018/3
_shelx_space_group_comment
;
The symmetry employed for this shelxl refinement is uniquely defined
by the following loop, which should always be used as a source of
symmetry information in preference to the above space-group names.
They are only intended as comments.
;
_shelx_estimated_absorpt_t_max 0.897
_shelx_estimated_absorpt_t_min 0.605
_olex2_refinement_description
;
1. Fixed Uiso
 At 1.2 times of:
  All C(H) groups
2. Restrained distances
 C21-C22 = C22-C23 = C23-C24 = C24-C25 = C25-C26
 1.39 with sigma of 0.01
3. Rigid bond restraints
 C40, C41, C42, C43, C44, C45, C46
 with sigma for 1-2 distances of 0.01 and sigma for 1-3 distances of 0.01
4. Uiso/Uaniso restraints and constraints
Uanis(C8) \\sim Ueq, Uanis(C9) \\sim Ueq, Uanis(C10) \\sim Ueq, Uanis(C11)
\\sim Ueq: with sigma of 0.001 and sigma for terminal atoms of 0.002
Uanis(C24) \\sim Ueq: with sigma of 0.01 and sigma for terminal atoms of 0.02
Uanis(C41) \\sim Ueq: with sigma of 0.01 and sigma for terminal atoms of 0.02
5.a Aromatic/amide H refined with riding coordinates:
 C2(H2), C4(H4), C5(H5), C8(H8), C9(H9), C10(H10), C11(H11), C16(H16),
 C18(H18), C19(H19), C22(H22), C23(H23), C24(H24), C25(H25), C28(H28), C30(H30),
  C31(H31), C34(H34), C35(H35), C36(H36), C37(H37), C42(H42), C44(H44),
 C45(H45), C48(H48), C49(H49), C50(H50), C51(H51)
5.b Fitted hexagon refined as free rotating group:
 C7(C8,C9,C10,C11,C12)
;
_olex2_submission_special_instructions 'No special instructions were received'

loop_
_space_group_symop_operation_xyz
'x, y, z'
'-x, y+1/2, -z+1/2'
'-x, -y, -z'
'x, -y-1/2, z-1/2'

loop_
_atom_site_label
_atom_site_type_symbol
_atom_site_fract_x
_atom_site_fract_y
_atom_site_fract_z
_atom_site_U_iso_or_equiv
_atom_site_adp_type
_atom_site_occupancy
_atom_site_site_symmetry_order
_atom_site_calc_flag
_atom_site_refinement_flags_posn
_atom_site_refinement_flags_adp
_atom_site_refinement_flags_occupancy
_atom_site_disorder_assembly
_atom_site_disorder_group
C1 C 0.5761(10) 0.357(2) 0.8042(11) 0.057(5) Uani 1 1 d . . . A 1
C2 C 0.5612(9) 0.289(2) 0.8528(8) 0.044(4) Uani 1 1 d . . . A 1
H2 H 0.519627 0.260619 0.846613 0.053 Uiso 1 1 calc R . . A 1
C3 C 0.6133(11) 0.264(3) 0.9127(10) 0.063(5) Uani 1 1 d . . . A 1
C4 C 0.6712(12) 0.298(2) 0.9258(12) 0.080(8) Uani 1 1 d . . . A 1
H4 H 0.702239 0.279194 0.968988 0.095 Uiso 1 1 calc R . . A 1
C5 C 0.6891(9) 0.365(2) 0.8735(9) 0.051(4) Uani 1 1 d . . . A 1
H5 H 0.731133 0.386763 0.879820 0.061 Uiso 1 1 calc R . . A 1
C6 C 0.6380(9) 0.392(2) 0.8141(9) 0.048(4) Uani 1 1 d . . . A 1
C7 C 0.6385(6) 0.4534(15) 0.7518(4) 0.061(6) Uani 1 1 d . . . A 1
C8 C 0.6897(4) 0.5184(17) 0.7423(5) 0.052(4) Uani 1 1 d G U . A 1
H8 H 0.729979 0.518255 0.777638 0.062 Uiso 1 1 calc R . . A 1
C9 C 0.6820(4) 0.5834(15) 0.6812(6) 0.083(7) Uani 1 1 d G U . A 1
H9 H 0.717025 0.627797 0.674687 0.100 Uiso 1 1 calc R . . A 1
C10 C 0.6231(5) 0.5836(12) 0.6295(4) 0.019(3) Uani 1 1 d G U . A 1
H10 H 0.617855 0.628034 0.587670 0.022 Uiso 1 1 calc R . . A 1
C11 C 0.5719(4) 0.5186(15) 0.6389(5) 0.069(6) Uani 1 1 d G U . A 1
H11 H 0.531637 0.518728 0.603603 0.083 Uiso 1 1 calc R . . A 1
C12 C 0.5796(5) 0.4536(16) 0.7001(6) 0.055(5) Uani 1 1 d G . . A 1
C13 C 0.5353(9) 0.384(2) 0.7311(9) 0.048(4) Uani 1 1 d . . . A 1
C14 C 0.4710(9) 0.360(2) 0.6981(8) 0.045(4) Uani 1 1 d . . . A 1
C15 C 0.4187(10) 0.385(2) 0.7213(10) 0.057(5) Uani 1 1 d . . . A 1
C16 C 0.4221(9) 0.455(2) 0.7808(10) 0.052(5) Uani 1 1 d . . . A 1
H16 H 0.460901 0.477209 0.816746 0.063 Uiso 1 1 calc R . . A 1
C17 C 0.3635(10) 0.491(2) 0.7837(9) 0.051(5) Uani 1 1 d . . . A 1
C18 C 0.3059(8) 0.466(2) 0.7327(8) 0.041(4) Uani 1 1 d . . . A 1
H18 H 0.267927 0.491548 0.737018 0.050 Uiso 1 1 calc R . . A 1
C19 C 0.3066(9) 0.400(2) 0.6732(11) 0.058(5) Uani 1 1 d . . . A 1
H19 H 0.268316 0.380181 0.636317 0.070 Uiso 1 1 calc R . . A 1
C20 C 0.3641(9) 0.363(2) 0.6690(9) 0.047(4) Uani 1 1 d . . . A 1
C21 C 0.3730(8) 0.3017(19) 0.6116(7) 0.042(4) Uani 1 1 d D . . A 1
C22 C 0.3339(8) 0.246(2) 0.5493(6) 0.048(4) Uani 1 1 d D . . A 1
H22 H 0.289661 0.252585 0.534571 0.058 Uiso 1 1 calc R . . A 1
C23 C 0.3615(7) 0.180(2) 0.5086(7) 0.067(7) Uani 1 1 d D . . A 1
H23 H 0.333773 0.137220 0.466989 0.080 Uiso 1 1 calc R . . A 1
C24 C 0.4248(6) 0.1706(13) 0.5225(6) 0.021(3) Uani 1 1 d D U . A 1
H24 H 0.440600 0.128568 0.492018 0.025 Uiso 1 1 calc R . . A 1
C25 C 0.4632(8) 0.2281(19) 0.5852(6) 0.054(5) Uani 1 1 d D . . A 1
H25 H 0.507220 0.219491 0.598475 0.064 Uiso 1 1 calc R . . A 1
C26 C 0.4411(8) 0.297(2) 0.6297(9) 0.049(4) Uani 1 1 d D . . A 1
Br1 Br 0.59832(14) 0.1787(3) 0.98696(11) 0.0709(8) Uani 1 1 d . . . A 1
Br2 Br 0.36353(10) 0.5791(3) 0.86359(10) 0.0558(7) Uani 1 1 d . . . A 1
C27 C 0.0887(8) 0.6210(18) 0.3208(7) 0.031(3) Uani 1 1 d . . . B 2
C28 C 0.0907(8) 0.5437(19) 0.3800(7) 0.037(4) Uani 1 1 d . . . B 2
H28 H 0.052666 0.519122 0.384421 0.045 Uiso 1 1 calc R . . B 2
C29 C 0.1473(8) 0.504(2) 0.4309(8) 0.041(4) Uani 1 1 d . . . B 2
C30 C 0.2049(9) 0.5422(18) 0.4268(8) 0.042(4) Uani 1 1 d . . . B 2
H30 H 0.243568 0.522235 0.463188 0.051 Uiso 1 1 calc R . . B 2
C31 C 0.2038(8) 0.611(2) 0.3669(8) 0.041(4) Uani 1 1 d . . . B 2
H31 H 0.241560 0.633914 0.361796 0.049 Uiso 1 1 calc R . . B 2
C32 C 0.1462(7) 0.6434(18) 0.3163(7) 0.030(3) Uani 1 1 d . . . B 2
C33 C 0.1338(8) 0.6987(19) 0.2487(8) 0.040(4) Uani 1 1 d . . . B 2
C34 C 0.1742(8) 0.754(2) 0.2200(8) 0.042(4) Uani 1 1 d . . . B 2
H34 H 0.218198 0.756102 0.244987 0.050 Uiso 1 1 calc R . . B 2
C35 C 0.1493(9) 0.8060(17) 0.1550(9) 0.040(4) Uani 1 1 d . . . B 2
H35 H 0.176258 0.835433 0.133952 0.048 Uiso 1 1 calc R . . B 2
C36 C 0.0844(11) 0.815(2) 0.1200(10) 0.052(5) Uani 1 1 d . . . B 2
H36 H 0.067800 0.855941 0.075884 0.062 Uiso 1 1 calc R . . B 2
C37 C 0.0434(9) 0.766(2) 0.1484(9) 0.044(4) Uani 1 1 d . . . B 2
H37 H -0.000497 0.777189 0.124064 0.053 Uiso 1 1 calc R . . B 2
C38 C 0.0664(8) 0.7013(18) 0.2125(8) 0.037(4) Uani 1 1 d . . . B 2
C39 C 0.0385(9) 0.656(2) 0.2594(8) 0.040(4) Uani 1 1 d . . . B 2
C40 C -0.0264(8) 0.6507(18) 0.2467(7) 0.033(3) Uani 1 1 d . U . B 2
C41 C -0.0783(8) 0.6201(18) 0.1842(7) 0.032(3) Uani 1 1 d . U . B 2
C42 C -0.0798(8) 0.5518(18) 0.1227(7) 0.035(3) Uani 1 1 d . U . B 2
H42 H -0.042234 0.537436 0.116178 0.042 Uiso 1 1 calc R . . B 2
C43 C -0.1366(8) 0.509(2) 0.0743(8) 0.040(3) Uani 1 1 d . U . B 2
C44 C -0.1912(9) 0.537(2) 0.0814(8) 0.041(3) Uani 1 1 d . U . B 2
H44 H -0.229737 0.510673 0.045853 0.049 Uiso 1 1 calc R . . B 2
C45 C -0.1922(9) 0.602(2) 0.1374(8) 0.043(4) Uani 1 1 d . U . B 2
H45 H -0.230594 0.623055 0.141406 0.051 Uiso 1 1 calc R . . B 2
C46 C -0.1342(8) 0.6361(19) 0.1899(7) 0.033(3) Uani 1 1 d . U . B 2
C47 C -0.1230(8) 0.6966(18) 0.2562(8) 0.037(4) Uani 1 1 d . . . B 2
C48 C -0.1611(9) 0.746(2) 0.2859(8) 0.042(4) Uani 1 1 d . . . B 2
H48 H -0.205287 0.743716 0.262416 0.050 Uiso 1 1 calc R . . B 2
C49 C -0.1347(8) 0.801(2) 0.3508(9) 0.039(4) Uani 1 1 d . . . B 2
H49 H -0.162038 0.835477 0.370824 0.047 Uiso 1 1 calc R . . B 2
C50 C -0.0728(9) 0.8076(19) 0.3869(8) 0.044(4) Uani 1 1 d . . . B 2
H50 H -0.057341 0.847214 0.431170 0.052 Uiso 1 1 calc R . . B 2
C51 C -0.0299(8) 0.7549(19) 0.3587(8) 0.036(3) Uani 1 1 d . . . B 2
H51 H 0.014067 0.759207 0.383588 0.043 Uiso 1 1 calc R . . B 2
C52 C -0.0547(7) 0.6976(17) 0.2940(7) 0.031(3) Uani 1 1 d . . . B 2
Br3 Br 0.14625(9) 0.4120(2) 0.50899(8) 0.0438(6) Uani 1 1 d . . . B 2
Br4 Br -0.13601(9) 0.4165(2) -0.00507(8) 0.0428(6) Uani 1 1 d . . . B 2

loop_
_atom_site_aniso_label
_atom_site_aniso_U_11
_atom_site_aniso_U_22
_atom_site_aniso_U_33
_atom_site_aniso_U_23
_atom_site_aniso_U_13
_atom_site_aniso_U_12
C1 0.054(13) 0.038(10) 0.067(14) -0.011(9) 0.011(10) -0.018(8)
C2 0.061(12) 0.034(8) 0.043(10) -0.008(7) 0.025(9) 0.005(7)
C3 0.076(16) 0.045(11) 0.059(13) -0.009(9) 0.019(12) 0.002(10)
C4 0.086(18) 0.035(11) 0.079(17) -0.007(10) -0.007(13) 0.014(11)
C5 0.039(11) 0.061(11) 0.046(11) -0.006(8) 0.012(9) -0.002(8)
C6 0.057(12) 0.040(9) 0.042(11) -0.011(7) 0.016(9) 0.008(8)
C7 0.034(11) 0.065(13) 0.062(14) -0.026(10) -0.003(9) 0.010(8)
C8 0.052(5) 0.052(5) 0.052(5) -0.0003(10) 0.021(2) 0.0001(10)
C9 0.083(7) 0.083(7) 0.083(7) -0.0002(10) 0.034(3) 0.0000(10)
C10 0.020(3) 0.019(3) 0.018(3) -0.0007(10) 0.0089(14) 0.0013(10)
C11 0.069(6) 0.069(6) 0.069(6) -0.0001(10) 0.028(2) 0.0001(10)
C12 0.049(12) 0.055(11) 0.060(13) -0.002(9) 0.021(10) -0.002(9)
C13 0.056(12) 0.056(11) 0.042(10) -0.002(8) 0.031(9) -0.001(9)
C14 0.066(13) 0.044(9) 0.031(9) 0.011(7) 0.026(9) 0.008(8)
C15 0.062(13) 0.054(11) 0.053(13) 0.019(9) 0.021(10) 0.004(9)
C16 0.044(11) 0.058(12) 0.055(12) 0.019(9) 0.020(9) 0.014(8)
C17 0.080(14) 0.051(11) 0.042(10) -0.001(8) 0.046(10) -0.005(9)
C18 0.031(9) 0.057(10) 0.043(10) 0.008(8) 0.021(8) 0.001(7)
C19 0.044(12) 0.061(12) 0.069(14) 0.016(10) 0.024(10) 0.007(9)
C20 0.056(12) 0.044(10) 0.032(10) 0.007(7) 0.008(8) -0.009(8)
C21 0.057(11) 0.032(8) 0.042(10) 0.001(7) 0.025(9) 0.009(7)
C22 0.057(12) 0.065(12) 0.029(9) 0.005(8) 0.023(8) 0.008(9)
C23 0.15(2) 0.030(9) 0.015(8) 0.003(6) 0.024(11) -0.005(10)
C24 0.037(7) 0.006(5) 0.020(6) -0.001(4) 0.011(5) -0.011(4)
C25 0.080(14) 0.034(9) 0.060(12) 0.017(8) 0.041(11) 0.002(9)
C26 0.045(11) 0.043(10) 0.059(12) 0.009(8) 0.022(9) -0.005(8)
Br1 0.108(2) 0.0604(14) 0.0407(12) -0.0015(9) 0.0261(13) -0.0012(12)
Br2 0.0677(15) 0.0624(13) 0.0440(12) 0.0015(8) 0.0293(10) -0.0024(10)
C27 0.057(10) 0.028(7) 0.013(7) 0.008(5) 0.021(7) 0.008(6)
C28 0.060(11) 0.039(9) 0.019(8) -0.002(6) 0.022(8) -0.001(7)
C29 0.046(10) 0.035(9) 0.047(10) 0.007(7) 0.023(8) 0.005(7)
C30 0.079(13) 0.023(7) 0.025(8) 0.003(6) 0.021(8) 0.003(7)
C31 0.038(10) 0.050(10) 0.037(10) 0.003(7) 0.017(8) 0.006(7)
C32 0.034(9) 0.035(8) 0.024(8) -0.005(6) 0.013(7) 0.002(6)
C33 0.059(11) 0.025(8) 0.038(9) 0.004(6) 0.021(8) -0.018(7)
C34 0.047(10) 0.037(9) 0.049(10) 0.006(7) 0.027(8) 0.010(7)
C35 0.067(13) 0.018(7) 0.049(10) -0.008(6) 0.036(9) -0.002(7)
C36 0.095(17) 0.030(9) 0.045(11) 0.000(7) 0.043(11) -0.001(9)
C37 0.053(11) 0.038(9) 0.048(10) 0.017(7) 0.028(9) 0.011(8)
C38 0.054(11) 0.023(7) 0.040(9) 0.001(6) 0.024(8) -0.004(6)
C39 0.062(12) 0.038(9) 0.029(9) 0.001(6) 0.028(8) 0.007(7)
C40 0.053(8) 0.026(7) 0.024(7) -0.006(5) 0.021(6) 0.001(6)
C41 0.052(6) 0.036(6) 0.018(5) -0.004(5) 0.023(5) -0.004(5)
C42 0.060(8) 0.030(8) 0.019(6) 0.002(5) 0.022(6) 0.006(6)
C43 0.057(9) 0.030(8) 0.032(8) -0.008(6) 0.017(6) -0.004(7)
C44 0.059(8) 0.039(8) 0.026(7) 0.005(6) 0.019(7) 0.001(7)
C45 0.045(7) 0.050(10) 0.032(8) -0.005(7) 0.014(6) -0.007(8)
C46 0.047(7) 0.033(7) 0.023(7) 0.000(6) 0.017(5) 0.003(6)
C47 0.062(11) 0.021(7) 0.032(8) -0.013(6) 0.023(8) -0.001(6)
C48 0.056(11) 0.039(9) 0.038(9) 0.009(7) 0.028(8) -0.001(8)
C49 0.038(10) 0.035(8) 0.052(11) 0.012(7) 0.028(9) 0.007(6)
C50 0.078(14) 0.027(8) 0.034(9) 0.009(6) 0.030(9) -0.005(7)
C51 0.041(9) 0.031(8) 0.043(9) -0.006(6) 0.025(8) -0.004(6)
C52 0.042(9) 0.026(7) 0.030(8) -0.006(6) 0.019(7) -0.002(6)
Br3 0.0656(13) 0.0394(10) 0.0298(10) 0.0008(6) 0.0226(8) -0.0010(8)
Br4 0.0650(13) 0.0372(9) 0.0280(10) -0.0023(6) 0.0205(8) 0.0017(8)

loop_
_atom_type_symbol
_atom_type_description
_atom_type_scat_dispersion_real
_atom_type_scat_dispersion_imag
_atom_type_scat_source
C C 0.0181 0.0091 'International Tables Vol C Tables 4.2.6.8 and 6.1.1.4'
H H 0.0000 0.0000 'International Tables Vol C Tables 4.2.6.8 and 6.1.1.4'
Br Br -0.6763 1.2805 'International Tables Vol C Tables 4.2.6.8 and 6.1.1.4'

loop_
_geom_angle_atom_site_label_1
_geom_angle_atom_site_label_2
_geom_angle_atom_site_label_3
_geom_angle
_geom_angle_site_symmetry_1
_geom_angle_site_symmetry_3
_geom_angle_publ_flag
C2 C1 C6 121.8(19) . . ?
C2 C1 C13 129.9(18) . . ?
C6 C1 C13 107.7(18) . . ?
C1 C2 C3 113.7(19) . . ?
C2 C3 Br1 117.9(17) . . ?
C4 C3 C2 128(2) . . ?
C4 C3 Br1 114.2(19) . . ?
C3 C4 C5 120(2) . . ?
C6 C5 C4 113.1(18) . . ?
C1 C6 C7 108.4(16) . . ?
C5 C6 C1 123.8(19) . . ?
C5 C6 C7 127.8(17) . . ?
C8 C7 C6 126.6(11) . . ?
C8 C7 C12 120.0 . . ?
C12 C7 C6 113.3(11) . . ?
C7 C8 C9 120.0 . . ?
C8 C9 C10 120.0 . . ?
C11 C10 C9 120.0 . . ?
C12 C11 C10 120.0 . . ?
C7 C12 C13 104.4(10) . . ?
C11 C12 C7 120.0 . . ?
C11 C12 C13 135.4(10) . . ?
C1 C13 C12 106.0(15) . . ?
C14 C13 C1 128.3(16) . . ?
C14 C13 C12 125.6(15) . . ?
C13 C14 C15 130.4(17) . . ?
C13 C14 C26 123.3(16) . . ?
C26 C14 C15 106.2(16) . . ?
C16 C15 C14 128.4(19) . . ?
C20 C15 C14 107.6(18) . . ?
C20 C15 C16 123(2) . . ?
C15 C16 C17 115.3(18) . . ?
C16 C17 Br2 118.2(15) . . ?
C18 C17 C16 125.0(16) . . ?
C18 C17 Br2 116.8(13) . . ?
C17 C18 C19 116.1(16) . . ?
C20 C19 C18 120.2(18) . . ?
C15 C20 C19 120.7(19) . . ?
C15 C20 C21 112.3(18) . . ?
C19 C20 C21 127.0(17) . . ?
C20 C21 C26 106.7(13) . . ?
C22 C21 C20 135.2(16) . . ?
C22 C21 C26 118.0(14) . . ?
C21 C22 C23 118.0(15) . . ?
C24 C23 C22 127.0(15) . . ?
C23 C24 C25 114.0(14) . . ?
C24 C25 C26 124.1(16) . . ?
C21 C26 C14 106.5(13) . . ?
C25 C26 C14 134.5(16) . . ?
C25 C26 C21 118.7(16) . . ?
C32 C27 C28 116.2(14) . . ?
C32 C27 C39 110.6(13) . . ?
C39 C27 C28 132.2(16) . . ?
C29 C28 C27 120.8(16) . . ?
C28 C29 C30 121.2(15) . . ?
C28 C29 Br3 118.3(12) . . ?
C30 C29 Br3 120.3(13) . . ?
C29 C30 C31 118.6(16) . . ?
C32 C31 C30 118.3(16) . . ?
C27 C32 C33 108.0(13) . . ?
C31 C32 C27 124.5(14) . . ?
C31 C32 C33 127.4(15) . . ?
C34 C33 C32 131.4(16) . . ?
C34 C33 C38 121.4(15) . . ?
C38 C33 C32 107.0(13) . . ?
C35 C34 C33 119.2(17) . . ?
C34 C35 C36 120.1(16) . . ?
C37 C36 C35 121.4(17) . . ?
C36 C37 C38 120.5(18) . . ?
C33 C38 C39 107.1(14) . . ?
C37 C38 C33 117.1(15) . . ?
C37 C38 C39 134.9(16) . . ?
C27 C39 C38 107.1(15) . . ?
C27 C39 C40 125.7(15) . . ?
C40 C39 C38 127.1(16) . . ?
C39 C40 C41 127.4(15) . . ?
C39 C40 C52 126.0(15) . . ?
C41 C40 C52 106.1(14) . . ?
C40 C41 C42 130.9(15) . . ?
C46 C41 C40 111.0(13) . . ?
C46 C41 C42 117.3(15) . . ?
C43 C42 C41 118.5(15) . . ?
C42 C43 Br4 116.9(13) . . ?
C44 C43 C42 121.5(15) . . ?
C44 C43 Br4 121.5(13) . . ?
C45 C44 C43 122.1(17) . . ?
C44 C45 C46 117.7(17) . . ?
C41 C46 C45 122.7(14) . . ?
C41 C46 C47 109.4(14) . . ?
C45 C46 C47 127.9(15) . . ?
C46 C47 C52 106.6(13) . . ?
C48 C47 C46 133.8(17) . . ?
C48 C47 C52 119.6(14) . . ?
C47 C48 C49 119.3(17) . . ?
C50 C49 C48 123.6(16) . . ?
C49 C50 C51 120.0(16) . . ?
C52 C51 C50 118.0(15) . . ?
C47 C52 C40 106.5(13) . . ?
C51 C52 C40 133.5(15) . . ?
C51 C52 C47 119.6(13) . . ?

loop_
_geom_bond_atom_site_label_1
_geom_bond_atom_site_label_2
_geom_bond_distance
_geom_bond_site_symmetry_2
_geom_bond_publ_flag
C1 C2 1.37(3) . ?
C1 C6 1.40(3) . ?
C1 C13 1.53(3) . ?
C2 C3 1.41(3) . ?
C3 C4 1.29(3) . ?
C3 Br1 1.93(2) . ?
C4 C5 1.48(3) . ?
C5 C6 1.39(3) . ?
C6 C7 1.47(2) . ?
C7 C8 1.3900 . ?
C7 C12 1.3900 . ?
C8 C9 1.3900 . ?
C9 C10 1.3900 . ?
C10 C11 1.3900 . ?
C11 C12 1.3900 . ?
C12 C13 1.552(19) . ?
C13 C14 1.39(3) . ?
C14 C15 1.52(3) . ?
C14 C26 1.47(2) . ?
C15 C16 1.40(3) . ?
C15 C20 1.34(3) . ?
C16 C17 1.42(3) . ?
C17 C18 1.38(3) . ?
C17 Br2 1.901(16) . ?
C18 C19 1.42(3) . ?
C19 C20 1.41(3) . ?
C20 C21 1.45(2) . ?
C21 C22 1.382(10) . ?
C21 C26 1.47(2) . ?
C22 C23 1.401(9) . ?
C23 C24 1.383(10) . ?
C24 C25 1.389(9) . ?
C25 C26 1.394(10) . ?
C27 C28 1.427(19) . ?
C27 C32 1.40(2) . ?
C27 C39 1.42(2) . ?
C28 C29 1.38(2) . ?
C29 C30 1.41(3) . ?
C29 Br3 1.883(16) . ?
C30 C31 1.42(2) . ?
C31 C32 1.38(2) . ?
C32 C33 1.47(2) . ?
C33 C34 1.40(2) . ?
C33 C38 1.45(3) . ?
C34 C35 1.38(2) . ?
C35 C36 1.40(3) . ?
C36 C37 1.39(2) . ?
C37 C38 1.40(2) . ?
C38 C39 1.47(2) . ?
C39 C40 1.42(3) . ?
C40 C41 1.45(2) . ?
C40 C52 1.49(2) . ?
C41 C42 1.451(19) . ?
C41 C46 1.36(2) . ?
C42 C43 1.37(2) . ?
C43 C44 1.36(3) . ?
C43 Br4 1.905(15) . ?
C44 C45 1.35(2) . ?
C45 C46 1.41(2) . ?
C46 C47 1.46(2) . ?
C47 C48 1.36(2) . ?
C47 C52 1.47(2) . ?
C48 C49 1.38(2) . ?
C49 C50 1.34(3) . ?
C50 C51 1.44(2) . ?
C51 C52 1.39(2) . ?
